data_4067479
loop_
_publ_author_name
'B\"uschel, Susanne'
'Daniliuc, Constantin'
'Jones, Peter G.'
'Tamm, Matthias'

_publ_section_title
;
 Ambiphilic Reactivity of a Phosphane-Functionalized
 Cycloheptatrienyl&#x2212;Cyclopentadienyl Zirconium Sandwich Complex
;
_journal_issue 3
_journal_name_full Organometallics
_journal_page_first 671
_journal_paper_doi 10.1021/om9009763
_journal_volume 29
_journal_year 2010
_chemical_formula_sum 'C39 H50 O3 P2 W Zr2'
_chemical_formula_weight 995.02
_chemical_name_systematic
; 
 ? 
;
_space_group_IT_number 14
_symmetry_cell_setting monoclinic
_symmetry_space_group_name_Hall '-P 2ybc'
_symmetry_space_group_name_H-M 'P 1 21/c 1'
_atom_sites_solution_hydrogens geom
_atom_sites_solution_primary direct
_atom_sites_solution_secondary difmap
_audit_creation_method SHELXL-97
_cell_angle_alpha 90.00
_cell_angle_beta 105.642(12)
_cell_angle_gamma 90.00
_cell_formula_units_Z 4
_cell_length_a 10.0147(11)
_cell_length_b 31.168(3)
_cell_length_c 12.0319(12)
_cell_measurement_reflns_used 9887
_cell_measurement_temperature 100(2)
_cell_measurement_theta_max 29.1049
_cell_measurement_theta_min 2.4768
_cell_volume 3616.5(7)
_computing_cell_refinement
; 
CrysAlis RED, Oxford Diffraction Ltd., 
Version 1.171.32.15 (release 10-01-2008 CrysAlis171 .NET) 
(compiled Jan 10 2008,16:37:18) 
;
_computing_data_collection
; 
CrysAlis CCD, Oxford Diffraction Ltd., 
Version 1.171.32.15 (release 10-01-2008 CrysAlis171 .NET) 
(compiled Jan 10 2008,16:37:18) 
;
_computing_data_reduction
; 
CrysAlis RED, Oxford Diffraction Ltd., 
Version 1.171.32.15 (release 10-01-2008 CrysAlis171 .NET) 
(compiled Jan 10 2008,16:37:18) 
;
_computing_molecular_graphics 'Siemens XP'
_computing_publication_material SHELXL-97
_computing_structure_refinement 'SHELXL-97 (Sheldrick, 1997)'
_computing_structure_solution 'SHELXS-97 (Sheldrick, 1990)'
_diffrn_ambient_temperature 100(2)
_diffrn_detector_area_resol_mean 16.1057
_diffrn_measured_fraction_theta_full 0.999
_diffrn_measured_fraction_theta_max 0.999
_diffrn_measurement_device_type 'Oxford Diffraction Xcalibur S'
_diffrn_measurement_method \w-scan
_diffrn_radiation_monochromator graphite
_diffrn_radiation_source 'Enhance (Mo) X-ray Source'
_diffrn_radiation_type 'Mo K\a'
_diffrn_radiation_wavelength 0.71073
_diffrn_reflns_av_R_equivalents 0.0000
_diffrn_reflns_av_sigmaI/netI 0.3169
_diffrn_reflns_limit_h_max 12
_diffrn_reflns_limit_h_min -12
_diffrn_reflns_limit_k_max 38
_diffrn_reflns_limit_k_min -38
_diffrn_reflns_limit_l_max 15
_diffrn_reflns_limit_l_min -15
_diffrn_reflns_number 7390
_diffrn_reflns_theta_full 26.37
_diffrn_reflns_theta_max 26.37
_diffrn_reflns_theta_min 2.48
_exptl_absorpt_coefficient_mu 3.864
_exptl_absorpt_correction_T_max 1.00000
_exptl_absorpt_correction_T_min 0.83271
_exptl_absorpt_correction_type multi-scan
_exptl_absorpt_process_details
; 
CrysAlis RED, Oxford Diffraction Ltd., 
Version 1.171.32.15 (release 10-01-2008 CrysAlis171 .NET) 
(compiled Jan 10 2008,16:37:18) 
;
_exptl_crystal_colour red
_exptl_crystal_density_diffrn 1.827
_exptl_crystal_density_method 'not measured'
_exptl_crystal_description plate
_exptl_crystal_F_000 1968
_exptl_crystal_size_max 0.15
_exptl_crystal_size_mid 0.13
_exptl_crystal_size_min 0.02
_refine_diff_density_max 2.666
_refine_diff_density_min -2.431
_refine_diff_density_rms 0.241
_refine_ls_extinction_method none
_refine_ls_goodness_of_fit_ref 0.441
_refine_ls_hydrogen_treatment riding
_refine_ls_matrix_type full
_refine_ls_number_parameters 421
_refine_ls_number_reflns 7391
_refine_ls_number_restraints 286
_refine_ls_restrained_S_all 0.439
_refine_ls_R_factor_all 0.0846
_refine_ls_R_factor_gt 0.0375
_refine_ls_shift/su_max 0.005
_refine_ls_shift/su_mean 0.000
_refine_ls_structure_factor_coef Fsqd
_refine_ls_weighting_details 'calc w=1/[\s^2^(Fo^2^)+(0.0000P)^2^+0.0000P] where P=(Fo^2^+2Fc^2^)/3'
_refine_ls_weighting_scheme calc
_refine_ls_wR_factor_gt 0.0807
_refine_ls_wR_factor_ref 0.0900
_reflns_number_gt 3208
_reflns_number_total 7391
_reflns_threshold_expression >2sigma(I)
_cod_data_source_file om9009763_si_001.cif
_cod_data_source_block susy31
_cod_original_sg_symbol_H-M 'P 21/c'
_cod_database_code 4067479

loop_
_symmetry_equiv_pos_as_xyz
'x, y, z'
'-x, y+1/2, -z+1/2'
'-x, -y, -z'
'x, -y-1/2, z-1/2'

loop_
_atom_site_label
_atom_site_type_symbol
_atom_site_fract_x
_atom_site_fract_y
_atom_site_fract_z
_atom_site_U_iso_or_equiv
_atom_site_adp_type
_atom_site_occupancy
_atom_site_symmetry_multiplicity
_atom_site_calc_flag
_atom_site_refinement_flags
W W 0.65743(4) 0.865662(12) 0.55385(3) 0.00865(9) Uani 1 1 d .
Zr2 Zr 1.06196(10) 0.95456(3) 0.75983(8) 0.0159(2) Uani 1 1 d .
Zr1 Zr 0.34185(10) 0.80381(3) 0.42694(7) 0.0127(2) Uani 1 1 d .
P1 P 0.5383(3) 0.87968(7) 0.3442(2) 0.0107(5) Uani 1 1 d .
P2 P 0.7871(2) 0.86144(8) 0.76290(19) 0.0089(5) Uani 1 1 d .
O1 O 0.8487(6) 0.94505(19) 0.5938(5) 0.0173(15) Uani 1 1 d .
O2 O 0.8962(7) 0.8128(2) 0.4885(5) 0.0224(17) Uani 1 1 d .
O3 O 0.4077(7) 0.9158(2) 0.6099(5) 0.0229(17) Uani 1 1 d .
C1 C 0.5324(9) 0.7887(3) 0.5842(7) 0.0120(19) Uani 1 1 d U
H1 H 0.6169 0.8029 0.6200 0.014 Uiso 1 1 calc R
C2 C 0.5352(9) 0.7596(3) 0.4935(8) 0.015(2) Uani 1 1 d U
H2 H 0.6208 0.7578 0.4739 0.019 Uiso 1 1 calc R
C3 C 0.4298(10) 0.7334(3) 0.4296(8) 0.020(2) Uani 1 1 d U
H3 H 0.4546 0.7148 0.3759 0.024 Uiso 1 1 calc R
C4 C 0.2894(10) 0.7309(3) 0.4343(8) 0.021(2) Uani 1 1 d U
H4 H 0.2324 0.7114 0.3815 0.025 Uiso 1 1 calc R
C5 C 0.2231(10) 0.7533(3) 0.5065(8) 0.022(2) Uani 1 1 d U
H5 H 0.1275 0.7470 0.4948 0.026 Uiso 1 1 calc R
C6 C 0.2786(10) 0.7838(3) 0.5937(8) 0.018(2) Uani 1 1 d U
H6 H 0.2165 0.7952 0.6334 0.022 Uiso 1 1 calc R
C7 C 0.4146(10) 0.7989(3) 0.6278(8) 0.016(2) Uani 1 1 d U
H7 H 0.4330 0.8191 0.6893 0.019 Uiso 1 1 calc R
C8 C 0.3586(9) 0.8620(3) 0.2988(7) 0.0135(18) Uani 1 1 d U
C9 C 0.2986(10) 0.8280(3) 0.2220(8) 0.017(2) Uani 1 1 d U
H9 H 0.3418 0.8138 0.1708 0.021 Uiso 1 1 calc R
C10 C 0.1670(10) 0.8187(3) 0.2338(8) 0.021(2) Uani 1 1 d U
H10 H 0.1071 0.7966 0.1951 0.025 Uiso 1 1 calc R
C11 C 0.1383(10) 0.8483(3) 0.3140(8) 0.020(2) Uani 1 1 d U
H11 H 0.0545 0.8499 0.3365 0.024 Uiso 1 1 calc R
C12 C 0.2550(9) 0.8750(3) 0.3544(8) 0.016(2) Uani 1 1 d U
H12 H 0.2636 0.8975 0.4090 0.019 Uiso 1 1 calc R
C13 C 0.6061(9) 0.8567(3) 0.2297(7) 0.011(2) Uiso 1 1 d U
H13 H 0.5361 0.8615 0.1539 0.014 Uiso 1 1 calc R
C14 C 0.6369(10) 0.8078(3) 0.2439(8) 0.023(2) Uani 1 1 d U
H14A H 0.5523 0.7925 0.2463 0.034 Uiso 1 1 calc R
H14B H 0.7092 0.8027 0.3158 0.034 Uiso 1 1 calc R
H14C H 0.6687 0.7975 0.1785 0.034 Uiso 1 1 calc R
C15 C 0.7426(10) 0.8792(3) 0.2264(8) 0.020(2) Uani 1 1 d U
H15A H 0.7268 0.9102 0.2167 0.030 Uiso 1 1 calc R
H15B H 0.7740 0.8680 0.1616 0.030 Uiso 1 1 calc R
H15C H 0.8137 0.8737 0.2988 0.030 Uiso 1 1 calc R
C16 C 0.5249(10) 0.9368(3) 0.3018(7) 0.014(2) Uani 1 1 d U
H16 H 0.6210 0.9465 0.3047 0.016 Uiso 1 1 calc R
C17 C 0.4734(9) 0.9663(3) 0.3813(7) 0.017(2) Uani 1 1 d U
H17A H 0.5300 0.9624 0.4608 0.025 Uiso 1 1 calc R
H17B H 0.3764 0.9596 0.3765 0.025 Uiso 1 1 calc R
H17C H 0.4803 0.9962 0.3578 0.025 Uiso 1 1 calc R
C18 C 0.4372(10) 0.9435(3) 0.1766(8) 0.019(2) Uani 1 1 d U
H18A H 0.4715 0.9247 0.1250 0.029 Uiso 1 1 calc R
H18B H 0.4441 0.9734 0.1542 0.029 Uiso 1 1 calc R
H18C H 0.3401 0.9365 0.1708 0.029 Uiso 1 1 calc R
C19 C 0.9783(12) 1.0268(4) 0.7292(10) 0.041(3) Uani 1 1 d U
H19 H 0.8889 1.0393 0.7018 0.049 Uiso 1 1 calc R
C20 C 1.0502(11) 1.0189(3) 0.6449(9) 0.029(2) Uani 1 1 d U
H20 H 1.0063 1.0287 0.5691 0.035 Uiso 1 1 calc R
C21 C 1.1817(10) 0.9979(3) 0.6603(9) 0.024(2) Uani 1 1 d U
H21 H 1.2089 0.9920 0.5920 0.029 Uiso 1 1 calc R
C22 C 1.2739(11) 0.9853(3) 0.7638(9) 0.029(2) Uani 1 1 d U
H22 H 1.3553 0.9710 0.7576 0.035 Uiso 1 1 calc R
C23 C 1.2614(13) 0.9911(4) 0.8768(10) 0.042(3) Uani 1 1 d U
H23 H 1.3439 0.9869 0.9371 0.050 Uiso 1 1 calc R
C24 C 1.1461(14) 1.0020(4) 0.9113(11) 0.047(3) Uani 1 1 d U
H24 H 1.1545 0.9971 0.9908 0.057 Uiso 1 1 calc R
C25 C 1.0243(13) 1.0182(4) 0.8528(11) 0.047(3) Uani 1 1 d U
H25 H 0.9607 1.0249 0.8963 0.056 Uiso 1 1 calc R
C26 C 0.9653(9) 0.8802(3) 0.7916(8) 0.0113(19) Uani 1 1 d U
C27 C 1.0538(10) 0.8746(3) 0.7169(8) 0.017(2) Uani 1 1 d U
H27 H 1.0243 0.8662 0.6381 0.021 Uiso 1 1 calc R
C28 C 1.1889(10) 0.8832(3) 0.7780(8) 0.019(2) Uani 1 1 d U
H28 H 1.2672 0.8818 0.7479 0.022 Uiso 1 1 calc R
C29 C 1.1920(10) 0.8944(3) 0.8918(8) 0.019(2) Uani 1 1 d U
H29 H 1.2720 0.9016 0.9519 0.023 Uiso 1 1 calc R
C30 C 1.0531(9) 0.8930(3) 0.9002(8) 0.014(2) Uani 1 1 d U
H30 H 1.0239 0.8995 0.9672 0.017 Uiso 1 1 calc R
C31 C 0.7243(9) 0.8931(3) 0.8690(7) 0.011(2) Uani 1 1 d U
H31 H 0.7973 0.8917 0.9443 0.014 Uiso 1 1 calc R
C32 C 0.7028(10) 0.9401(3) 0.8350(8) 0.019(2) Uani 1 1 d U
H32A H 0.7889 0.9519 0.8236 0.029 Uiso 1 1 calc R
H32B H 0.6773 0.9561 0.8964 0.029 Uiso 1 1 calc R
H32C H 0.6285 0.9427 0.7631 0.029 Uiso 1 1 calc R
C33 C 0.5913(9) 0.8750(3) 0.8886(8) 0.018(2) Uani 1 1 d U
H33A H 0.6055 0.8449 0.9121 0.027 Uiso 1 1 calc R
H33B H 0.5164 0.8771 0.8169 0.027 Uiso 1 1 calc R
H33C H 0.5662 0.8915 0.9494 0.027 Uiso 1 1 calc R
C34 C 0.8130(9) 0.8075(3) 0.8316(7) 0.0096(19) Uani 1 1 d U
H34 H 0.7187 0.7946 0.8195 0.012 Uiso 1 1 calc R
C35 C 0.8813(10) 0.8069(3) 0.9625(8) 0.021(2) Uani 1 1 d U
H35A H 0.8286 0.8253 1.0014 0.032 Uiso 1 1 calc R
H35B H 0.9767 0.8175 0.9781 0.032 Uiso 1 1 calc R
H35C H 0.8822 0.7774 0.9914 0.032 Uiso 1 1 calc R
C36 C 0.8936(9) 0.7779(3) 0.7697(8) 0.014(2) Uani 1 1 d U
H36A H 0.8486 0.7780 0.6866 0.021 Uiso 1 1 calc R
H36B H 0.8942 0.7486 0.7994 0.021 Uiso 1 1 calc R
H36C H 0.9891 0.7882 0.7837 0.021 Uiso 1 1 calc R
C37 C 0.7684(10) 0.9159(3) 0.5696(8) 0.016(2) Uani 1 1 d U
C38 C 0.8067(10) 0.8322(3) 0.5110(8) 0.013(2) Uani 1 1 d U
C39 C 0.4995(10) 0.8975(3) 0.5909(7) 0.010(2) Uani 1 1 d U

loop_
_atom_site_aniso_label
_atom_site_aniso_U_11
_atom_site_aniso_U_22
_atom_site_aniso_U_33
_atom_site_aniso_U_23
_atom_site_aniso_U_13
_atom_site_aniso_U_12
W 0.00844(17) 0.00821(17) 0.00796(16) 0.0005(2) -0.00009(13) -0.0008(2)
Zr2 0.0183(5) 0.0168(5) 0.0129(5) -0.0022(4) 0.0049(4) -0.0081(4)
Zr1 0.0106(5) 0.0115(5) 0.0135(5) 0.0022(4) -0.0009(4) -0.0004(4)
P1 0.0149(14) 0.0082(12) 0.0073(12) -0.0001(10) -0.0003(10) -0.0024(10)
P2 0.0089(12) 0.0095(12) 0.0072(11) 0.0011(11) 0.0001(9) -0.0014(11)
O1 0.016(4) 0.015(4) 0.021(4) 0.001(3) 0.004(3) -0.006(3)
O2 0.029(4) 0.025(4) 0.015(4) -0.003(3) 0.007(3) 0.006(3)
O3 0.021(4) 0.032(4) 0.018(4) 0.004(3) 0.010(3) 0.007(3)
C1 0.011(3) 0.009(4) 0.013(4) 0.005(3) -0.002(3) -0.003(3)
C2 0.014(4) 0.014(4) 0.018(4) 0.002(3) 0.003(3) 0.001(3)
C3 0.022(4) 0.016(4) 0.020(4) -0.004(3) 0.002(3) 0.000(3)
C4 0.021(4) 0.014(4) 0.022(4) 0.000(3) -0.002(3) -0.002(3)
C5 0.018(4) 0.023(4) 0.022(4) 0.004(3) 0.003(3) -0.003(3)
C6 0.019(4) 0.019(4) 0.019(4) 0.004(3) 0.008(3) -0.004(3)
C7 0.020(4) 0.013(4) 0.016(4) 0.001(3) 0.008(3) -0.004(3)
C8 0.016(3) 0.012(4) 0.008(3) 0.001(3) -0.003(3) -0.001(3)
C9 0.018(4) 0.017(4) 0.015(4) 0.001(3) 0.002(3) -0.001(3)
C10 0.022(4) 0.019(4) 0.018(4) 0.004(3) -0.001(3) -0.007(3)
C11 0.013(4) 0.018(4) 0.024(4) 0.006(3) -0.002(3) 0.000(3)
C12 0.018(4) 0.012(4) 0.016(4) 0.001(3) 0.001(3) -0.002(3)
C14 0.025(4) 0.022(4) 0.021(4) -0.008(3) 0.004(3) 0.001(3)
C15 0.017(4) 0.024(4) 0.019(4) -0.005(3) 0.007(3) 0.000(3)
C16 0.019(4) 0.010(4) 0.011(3) 0.001(3) 0.001(3) -0.001(3)
C17 0.018(4) 0.014(4) 0.017(4) 0.001(3) 0.004(3) 0.000(3)
C18 0.022(4) 0.016(4) 0.018(3) 0.001(3) 0.002(3) 0.003(3)
C19 0.031(4) 0.028(4) 0.063(4) -0.005(4) 0.010(4) -0.005(4)
C20 0.030(4) 0.021(4) 0.030(4) 0.009(4) -0.003(3) -0.012(3)
C21 0.027(4) 0.023(4) 0.024(4) 0.000(3) 0.010(3) -0.012(3)
C22 0.025(4) 0.025(4) 0.038(4) 0.004(4) 0.008(3) -0.006(3)
C23 0.045(4) 0.041(5) 0.034(4) 0.000(4) -0.001(4) -0.016(4)
C24 0.061(5) 0.047(5) 0.036(4) -0.004(4) 0.017(4) -0.018(4)
C25 0.050(4) 0.045(5) 0.056(4) -0.013(4) 0.034(4) -0.010(4)
C26 0.012(3) 0.009(4) 0.012(4) 0.001(3) 0.003(3) -0.003(3)
C27 0.019(4) 0.017(4) 0.016(4) 0.000(3) 0.007(3) -0.006(3)
C28 0.017(4) 0.016(4) 0.023(4) 0.002(3) 0.006(3) -0.003(3)
C29 0.015(4) 0.016(4) 0.021(4) 0.003(3) -0.001(3) -0.005(3)
C30 0.012(4) 0.015(4) 0.015(4) 0.003(3) 0.002(3) -0.004(3)
C31 0.010(4) 0.012(4) 0.010(4) 0.000(3) 0.001(3) 0.002(3)
C32 0.019(4) 0.020(4) 0.018(4) 0.000(3) 0.004(3) 0.000(3)
C33 0.017(4) 0.021(4) 0.020(4) -0.001(3) 0.011(3) 0.001(3)
C34 0.008(4) 0.009(4) 0.011(3) 0.002(3) 0.001(3) -0.001(3)
C35 0.025(4) 0.019(4) 0.018(4) 0.001(3) 0.002(3) 0.002(3)
C36 0.015(4) 0.010(4) 0.017(4) 0.004(3) 0.003(3) 0.002(3)
C37 0.016(4) 0.021(4) 0.012(4) 0.002(3) 0.008(3) -0.001(3)
C38 0.015(4) 0.012(4) 0.010(4) -0.002(3) -0.002(3) -0.003(3)
C39 0.012(4) 0.011(4) 0.007(4) 0.003(3) 0.001(3) -0.006(3)

loop_
_atom_type_symbol
_atom_type_description
_atom_type_scat_dispersion_real
_atom_type_scat_dispersion_imag
_atom_type_scat_source
C C 0.0033 0.0016 'International Tables Vol C Tables 4.2.6.8 and 6.1.1.4'
H H 0.0000 0.0000 'International Tables Vol C Tables 4.2.6.8 and 6.1.1.4'
O O 0.0106 0.0060 'International Tables Vol C Tables 4.2.6.8 and 6.1.1.4'
P P 0.1023 0.0942 'International Tables Vol C Tables 4.2.6.8 and 6.1.1.4'
Zr Zr -2.9673 0.5597 'International Tables Vol C Tables 4.2.6.8 and 6.1.1.4'
W W -0.8490 6.8722 'International Tables Vol C Tables 4.2.6.8 and 6.1.1.4'

loop_
_geom_angle_atom_site_label_1
_geom_angle_atom_site_label_2
_geom_angle_atom_site_label_3
_geom_angle
C37 W C38 89.9(4)
C37 W C39 92.6(4)
C38 W C39 176.9(4)
C37 W H1 149.4
C38 W H1 81.5
C39 W H1 97.2
C37 W P2 79.2(3)
C38 W P2 90.6(3)
C39 W P2 91.7(3)
H1 W P2 71.6
C37 W P1 93.6(3)
C38 W P1 91.0(3)
C39 W P1 87.1(2)
H1 W P1 115.8
P2 W P1 172.62(8)
C22 Zr2 C24 65.4(4)
C22 Zr2 C21 34.8(3)
C24 Zr2 C21 84.6(4)
C22 Zr2 C25 84.6(4)
C24 Zr2 C25 33.1(4)
C21 Zr2 C25 85.8(4)
C22 Zr2 C19 84.0(4)
C24 Zr2 C19 63.9(4)
C21 Zr2 C19 65.5(4)
C25 Zr2 C19 35.7(4)
C22 Zr2 C23 34.8(4)
C24 Zr2 C23 33.7(4)
C21 Zr2 C23 64.2(4)
C25 Zr2 C23 62.4(4)
C19 Zr2 C23 81.1(4)
C22 Zr2 C20 64.7(4)
C24 Zr2 C20 82.7(4)
C21 Zr2 C20 35.1(3)
C25 Zr2 C20 65.4(4)
C19 Zr2 C20 34.1(3)
C23 Zr2 C20 81.1(4)
C22 Zr2 O1 129.9(3)
C24 Zr2 O1 138.5(4)
C21 Zr2 O1 96.0(3)
C25 Zr2 O1 105.4(4)
C19 Zr2 O1 78.6(3)
C23 Zr2 O1 156.3(3)
C20 Zr2 O1 75.2(3)
C22 Zr2 C28 85.8(3)
C24 Zr2 C28 115.0(4)
C21 Zr2 C28 103.7(3)
C25 Zr2 C28 146.7(4)
C19 Zr2 C28 169.0(3)
C23 Zr2 C28 92.7(4)
C20 Zr2 C28 136.1(3)
O1 Zr2 C28 105.2(3)
C22 Zr2 C27 112.9(3)
C24 Zr2 C27 140.2(4)
C21 Zr2 C27 117.1(3)
C25 Zr2 C27 157.1(3)
C19 Zr2 C27 154.1(3)
C23 Zr2 C27 124.1(4)
C20 Zr2 C27 134.6(3)
O1 Zr2 C27 75.5(3)
C28 Zr2 C27 31.5(3)
C22 Zr2 C29 88.9(3)
C24 Zr2 C29 87.9(4)
C21 Zr2 C29 119.5(3)
C25 Zr2 C29 116.1(4)
C19 Zr2 C29 151.4(4)
C23 Zr2 C29 77.4(4)
C20 Zr2 C29 153.5(3)
O1 Zr2 C29 125.7(3)
C28 Zr2 C29 31.9(3)
C27 Zr2 C29 52.7(3)
C22 Zr2 C30 119.2(3)
C24 Zr2 C30 91.7(4)
C21 Zr2 C30 151.6(3)
C25 Zr2 C30 106.1(4)
C19 Zr2 C30 136.8(3)
C23 Zr2 C30 98.0(3)
C20 Zr2 C30 170.9(3)
O1 Zr2 C30 105.1(2)
C28 Zr2 C30 52.8(3)
C27 Zr2 C30 52.9(3)
C29 Zr2 C30 32.1(3)
C5 Zr1 C7 65.3(3)
C5 Zr1 C2 85.9(3)
C7 Zr1 C2 66.9(3)
C5 Zr1 C4 35.2(3)
C7 Zr1 C4 84.7(3)
C2 Zr1 C4 65.6(3)
C5 Zr1 C1 85.8(3)
C7 Zr1 C1 36.1(3)
C2 Zr1 C1 35.5(3)
C4 Zr1 C1 85.2(3)
C5 Zr1 C6 35.2(3)
C7 Zr1 C6 34.7(3)
C2 Zr1 C6 86.6(3)
C4 Zr1 C6 66.0(3)
C1 Zr1 C6 66.7(3)
C5 Zr1 C3 66.2(3)
C7 Zr1 C3 85.0(3)
C2 Zr1 C3 34.4(3)
C4 Zr1 C3 35.3(3)
C1 Zr1 C3 65.3(3)
C6 Zr1 C3 85.8(3)
C5 Zr1 C8 154.3(3)
C7 Zr1 C8 130.9(3)
C2 Zr1 C8 117.9(3)
C4 Zr1 C8 144.0(3)
C1 Zr1 C8 119.0(3)
C6 Zr1 C8 145.8(3)
C3 Zr1 C8 128.1(3)
C5 Zr1 C12 125.8(3)
C7 Zr1 C12 114.1(3)
C2 Zr1 C12 146.8(3)
C4 Zr1 C12 146.0(3)
C1 Zr1 C12 127.0(3)
C6 Zr1 C12 113.1(3)
C3 Zr1 C12 160.0(3)
C8 Zr1 C12 34.3(3)
C5 Zr1 C9 129.5(3)
C7 Zr1 C9 164.4(3)
C2 Zr1 C9 115.0(3)
C4 Zr1 C9 110.4(3)
C1 Zr1 C9 138.0(3)
C6 Zr1 C9 155.3(3)
C3 Zr1 C9 104.9(3)
C8 Zr1 C9 33.7(3)
C12 Zr1 C9 55.1(3)
C5 Zr1 C11 99.5(3)
C7 Zr1 C11 124.9(3)
C2 Zr1 C11 168.2(3)
C4 Zr1 C11 113.3(3)
C1 Zr1 C11 154.7(3)
C6 Zr1 C11 103.9(3)
C3 Zr1 C11 139.3(3)
C8 Zr1 C11 55.3(3)
C12 Zr1 C11 32.7(3)
C9 Zr1 C11 53.6(3)
C5 Zr1 C10 101.3(3)
C7 Zr1 C10 154.5(3)
C2 Zr1 C10 136.3(3)
C4 Zr1 C10 96.1(3)
C1 Zr1 C10 169.3(3)
C6 Zr1 C10 123.4(3)
C3 Zr1 C10 110.1(3)
C8 Zr1 C10 55.2(3)
C12 Zr1 C10 54.6(3)
C9 Zr1 C10 32.0(3)
C11 Zr1 C10 32.4(3)
C8 P1 C13 101.1(4)
C8 P1 C16 102.5(4)
C13 P1 C16 100.5(4)
C8 P1 W 114.2(3)
C13 P1 W 120.8(3)
C16 P1 W 115.0(3)
C26 P2 C31 101.3(4)
C26 P2 C34 101.2(4)
C31 P2 C34 102.0(4)
C26 P2 W 112.9(3)
C31 P2 W 118.9(3)
C34 P2 W 117.8(3)
C37 O1 Zr2 130.8(6)
C2 C1 C7 127.1(9)
C2 C1 Zr1 71.9(5)
C7 C1 Zr1 71.5(5)
C3 C2 C1 128.9(9)
C3 C2 Zr1 73.8(6)
C1 C2 Zr1 72.6(5)
C2 C3 C4 128.4(9)
C2 C3 Zr1 71.8(5)
C4 C3 Zr1 71.5(6)
C5 C4 C3 129.1(9)
C5 C4 Zr1 72.0(6)
C3 C4 Zr1 73.2(6)
C4 C5 C6 129.3(9)
C4 C5 Zr1 72.8(5)
C6 C5 Zr1 73.1(5)
C7 C6 C5 127.1(9)
C7 C6 Zr1 72.2(5)
C5 C6 Zr1 71.7(5)
C6 C7 C1 130.2(9)
C6 C7 Zr1 73.1(6)
C1 C7 Zr1 72.4(5)
C9 C8 C12 106.2(8)
C9 C8 P1 128.9(7)
C12 C8 P1 123.8(7)
C9 C8 Zr1 76.4(5)
C12 C8 Zr1 74.3(5)
P1 C8 Zr1 105.6(4)
C10 C9 C8 109.4(8)
C10 C9 Zr1 75.8(5)
C8 C9 Zr1 69.8(5)
C9 C10 C11 107.8(9)
C9 C10 Zr1 72.2(5)
C11 C10 Zr1 73.4(5)
C12 C11 C10 108.5(9)
C12 C11 Zr1 70.5(5)
C10 C11 Zr1 74.2(5)
C11 C12 C8 108.0(8)
C11 C12 Zr1 76.8(5)
C8 C12 Zr1 71.4(5)
C15 C13 C14 107.2(7)
C15 C13 P1 110.5(6)
C14 C13 P1 113.7(6)
C17 C16 C18 109.5(7)
C17 C16 P1 115.1(6)
C18 C16 P1 112.3(6)
C20 C19 C25 128.1(11)
C20 C19 Zr2 73.9(6)
C25 C19 Zr2 70.7(7)
C19 C20 C21 127.8(10)
C19 C20 Zr2 72.0(6)
C21 C20 Zr2 69.4(5)
C22 C21 C20 127.4(10)
C22 C21 Zr2 71.7(6)
C20 C21 Zr2 75.5(6)
C21 C22 C23 128.0(11)
C21 C22 Zr2 73.5(6)
C23 C22 Zr2 75.8(7)
C24 C23 C22 128.7(12)
C24 C23 Zr2 70.1(7)
C22 C23 Zr2 69.5(6)
C25 C24 C23 131.3(12)
C25 C24 Zr2 75.0(8)
C23 C24 Zr2 76.2(7)
C24 C25 C19 126.9(11)
C24 C25 Zr2 71.9(7)
C19 C25 Zr2 73.6(7)
C30 C26 C27 106.1(7)
C30 C26 P2 126.6(7)
C27 C26 P2 125.6(6)
C30 C26 Zr2 73.8(5)
C27 C26 Zr2 72.4(5)
P2 C26 Zr2 130.4(4)
C28 C27 C26 109.0(8)
C28 C27 Zr2 74.2(5)
C26 C27 Zr2 75.1(5)
C27 C28 C29 109.2(9)
C27 C28 Zr2 74.3(6)
C29 C28 Zr2 75.3(5)
C28 C29 C30 107.2(9)
C28 C29 Zr2 72.9(5)
C30 C29 Zr2 74.0(5)
C26 C30 C29 108.5(8)
C26 C30 Zr2 74.2(5)
C29 C30 Zr2 73.9(5)
C33 C31 C32 109.3(7)
C33 C31 P2 112.6(6)
C32 C31 P2 112.1(6)
C35 C34 C36 109.9(7)
C35 C34 P2 115.8(6)
C36 C34 P2 110.8(6)
O1 C37 W 170.8(8)
O2 C38 W 178.4(8)
O3 C39 W 178.7(8)

loop_
_geom_bond_atom_site_label_1
_geom_bond_atom_site_label_2
_geom_bond_distance
W C37 1.900(10)
W C38 2.001(10)
W C39 2.016(10)
W H1 2.1901
W P2 2.504(2)
W P1 2.521(2)
Zr2 C22 2.317(10)
Zr2 C24 2.321(12)
Zr2 C21 2.340(9)
Zr2 C25 2.359(12)
Zr2 C19 2.397(11)
Zr2 C23 2.398(12)
Zr2 C20 2.421(10)
Zr2 O1 2.518(6)
Zr2 C28 2.542(9)
Zr2 C27 2.543(9)
Zr2 C29 2.573(9)
Zr2 C30 2.574(9)
Zr1 C5 2.329(10)
Zr1 C7 2.334(9)
Zr1 C2 2.336(9)
Zr1 C4 2.339(9)
Zr1 C1 2.345(9)
Zr1 C6 2.345(9)
Zr1 C3 2.362(10)
Zr1 C8 2.416(9)
Zr1 C12 2.455(9)
Zr1 C9 2.502(9)
Zr1 C11 2.537(9)
Zr1 C10 2.547(10)
P1 C8 1.819(9)
P1 C13 1.836(8)
P1 C16 1.846(9)
P2 C26 1.821(9)
P2 C31 1.852(9)
P2 C34 1.861(9)
O1 C37 1.195(10)
O2 C38 1.172(10)
O3 C39 1.156(10)
C1 C2 1.426(12)
C1 C7 1.450(12)
C2 C3 1.390(12)
C3 C4 1.424(13)
C4 C5 1.412(13)
C5 C6 1.413(13)
C6 C7 1.394(13)
C8 C9 1.430(12)
C8 C12 1.436(12)
C9 C10 1.394(12)
C10 C11 1.419(13)
C11 C12 1.409(12)
C13 C15 1.547(12)
C13 C14 1.555(12)
C16 C17 1.515(12)
C16 C18 1.540(12)
C19 C20 1.415(14)
C19 C25 1.459(16)
C20 C21 1.438(14)
C21 C22 1.392(14)
C22 C23 1.410(14)
C23 C24 1.370(16)
C24 C25 1.333(17)
C26 C30 1.421(12)
C26 C27 1.432(11)
C27 C28 1.381(13)
C28 C29 1.405(13)
C29 C30 1.423(12)
C31 C33 1.521(11)
C31 C32 1.523(12)
C34 C35 1.539(12)
C34 C36 1.544(11)

loop_
_geom_torsion_atom_site_label_1
_geom_torsion_atom_site_label_2
_geom_torsion_atom_site_label_3
_geom_torsion_atom_site_label_4
_geom_torsion
C37 W P1 C8 -146.4(4)
C38 W P1 C8 123.7(4)
C39 W P1 C8 -54.0(4)
H1 W P1 C8 42.6
P2 W P1 C8 -134.0(7)
C37 W P1 C13 92.6(4)
C38 W P1 C13 2.7(4)
C39 W P1 C13 -175.0(4)
H1 W P1 C13 -78.4
P2 W P1 C13 105.0(7)
C37 W P1 C16 -28.2(4)
C38 W P1 C16 -118.2(4)
C39 W P1 C16 64.2(4)
H1 W P1 C16 160.8
P2 W P1 C16 -15.9(8)
C37 W P2 C26 -36.5(4)
C38 W P2 C26 53.3(4)
C39 W P2 C26 -128.8(4)
H1 W P2 C26 134.2
P1 W P2 C26 -49.0(8)
C37 W P2 C31 82.1(4)
C38 W P2 C31 171.9(4)
C39 W P2 C31 -10.2(4)
H1 W P2 C31 -107.3
P1 W P2 C31 69.6(7)
C37 W P2 C34 -153.9(4)
C38 W P2 C34 -64.1(4)
C39 W P2 C34 113.8(4)
H1 W P2 C34 16.7
P1 W P2 C34 -166.5(6)
C22 Zr2 O1 C37 141.1(8)
C24 Zr2 O1 C37 -121.6(8)
C21 Zr2 O1 C37 149.7(8)
C25 Zr2 O1 C37 -123.0(8)
C19 Zr2 O1 C37 -146.8(8)
C23 Zr2 O1 C37 -178.3(9)
C20 Zr2 O1 C37 178.2(8)
C28 Zr2 O1 C37 43.8(8)
C27 Zr2 O1 C37 33.2(8)
C29 Zr2 O1 C37 16.4(9)
C30 Zr2 O1 C37 -11.1(8)
C5 Zr1 C1 C2 88.8(5)
C7 Zr1 C1 C2 141.0(8)
C4 Zr1 C1 C2 53.4(5)
C6 Zr1 C1 C2 119.4(6)
C3 Zr1 C1 C2 23.1(5)
C8 Zr1 C1 C2 -98.3(5)
C12 Zr1 C1 C2 -138.4(5)
C9 Zr1 C1 C2 -62.0(7)
C11 Zr1 C1 C2 -167.9(6)
C10 Zr1 C1 C2 -43.8(18)
C5 Zr1 C1 C7 -52.3(5)
C2 Zr1 C1 C7 -141.0(8)
C4 Zr1 C1 C7 -87.6(5)
C6 Zr1 C1 C7 -21.6(5)
C3 Zr1 C1 C7 -117.9(6)
C8 Zr1 C1 C7 120.6(5)
C12 Zr1 C1 C7 80.6(6)
C9 Zr1 C1 C7 157.0(5)
C11 Zr1 C1 C7 51.1(9)
C10 Zr1 C1 C7 175.2(15)
C7 C1 C2 C3 -2.7(15)
Zr1 C1 C2 C3 -51.1(9)
C7 C1 C2 Zr1 48.4(8)
C5 Zr1 C2 C3 52.3(6)
C7 Zr1 C2 C3 117.1(6)
C4 Zr1 C2 C3 22.4(5)
C1 Zr1 C2 C3 140.9(8)
C6 Zr1 C2 C3 87.6(6)
C8 Zr1 C2 C3 -117.5(5)
C12 Zr1 C2 C3 -143.6(6)
C9 Zr1 C2 C3 -79.8(6)
C11 Zr1 C2 C3 -65.0(16)
C10 Zr1 C2 C3 -49.8(7)
C5 Zr1 C2 C1 -88.6(5)
C7 Zr1 C2 C1 -23.8(5)
C4 Zr1 C2 C1 -118.5(6)
C6 Zr1 C2 C1 -53.3(5)
C3 Zr1 C2 C1 -140.9(8)
C8 Zr1 C2 C1 101.6(5)
C12 Zr1 C2 C1 75.5(7)
C9 Zr1 C2 C1 139.3(5)
C11 Zr1 C2 C1 154.1(13)
C10 Zr1 C2 C1 169.3(5)
C1 C2 C3 C4 4.0(17)
Zr1 C2 C3 C4 -46.6(10)
C1 C2 C3 Zr1 50.7(9)
C5 Zr1 C3 C2 -120.4(6)
C7 Zr1 C3 C2 -55.3(5)
C4 Zr1 C3 C2 -143.1(8)
C1 Zr1 C3 C2 -23.8(5)
C6 Zr1 C3 C2 -90.1(6)
C8 Zr1 C3 C2 84.8(6)
C12 Zr1 C3 C2 108.6(10)
C9 Zr1 C3 C2 112.6(6)
C11 Zr1 C3 C2 163.4(5)
C10 Zr1 C3 C2 145.8(5)
C5 Zr1 C3 C4 22.7(5)
C7 Zr1 C3 C4 87.8(6)
C2 Zr1 C3 C4 143.1(8)
C1 Zr1 C3 C4 119.3(6)
C6 Zr1 C3 C4 53.0(6)
C8 Zr1 C3 C4 -132.2(5)
C12 Zr1 C3 C4 -108.3(10)
C9 Zr1 C3 C4 -104.3(6)
C11 Zr1 C3 C4 -53.5(7)
C10 Zr1 C3 C4 -71.1(6)
C2 C3 C4 C5 -1.9(17)
Zr1 C3 C4 C5 -48.6(10)
C2 C3 C4 Zr1 46.7(10)
C7 Zr1 C4 C5 53.3(6)
C2 Zr1 C4 C5 120.3(6)
C1 Zr1 C4 C5 89.5(6)
C6 Zr1 C4 C5 22.9(5)
C3 Zr1 C4 C5 142.2(8)
C8 Zr1 C4 C5 -135.1(6)
C12 Zr1 C4 C5 -73.4(8)
C9 Zr1 C4 C5 -130.6(6)
C11 Zr1 C4 C5 -72.6(6)
C10 Zr1 C4 C5 -101.1(6)
C5 Zr1 C4 C3 -142.2(8)
C7 Zr1 C4 C3 -88.9(6)
C2 Zr1 C4 C3 -21.9(5)
C1 Zr1 C4 C3 -52.7(6)
C6 Zr1 C4 C3 -119.3(6)
C8 Zr1 C4 C3 82.7(7)
C12 Zr1 C4 C3 144.4(6)
C9 Zr1 C4 C3 87.2(6)
C11 Zr1 C4 C3 145.2(5)
C10 Zr1 C4 C3 116.7(6)
C3 C4 C5 C6 -0.6(17)
Zr1 C4 C5 C6 -49.7(10)
C3 C4 C5 Zr1 49.1(10)
C7 Zr1 C5 C4 -118.5(6)
C2 Zr1 C5 C4 -52.0(6)
C1 Zr1 C5 C4 -87.6(6)
C6 Zr1 C5 C4 -141.9(9)
C3 Zr1 C5 C4 -22.7(5)
C8 Zr1 C5 C4 106.8(8)
C12 Zr1 C5 C4 138.7(5)
C9 Zr1 C5 C4 67.3(7)
C11 Zr1 C5 C4 117.3(6)
C10 Zr1 C5 C4 84.4(6)
C7 Zr1 C5 C6 23.4(5)
C2 Zr1 C5 C6 89.9(6)
C4 Zr1 C5 C6 141.9(9)
C1 Zr1 C5 C6 54.3(6)
C3 Zr1 C5 C6 119.2(6)
C8 Zr1 C5 C6 -111.3(8)
C12 Zr1 C5 C6 -79.4(6)
C9 Zr1 C5 C6 -150.8(5)
C11 Zr1 C5 C6 -100.8(6)
C10 Zr1 C5 C6 -133.7(6)
C4 C5 C6 C7 0.4(17)
Zr1 C5 C6 C7 -49.2(9)
C4 C5 C6 Zr1 49.6(10)
C5 Zr1 C6 C7 140.6(9)
C2 Zr1 C6 C7 52.9(6)
C4 Zr1 C6 C7 117.7(6)
C1 Zr1 C6 C7 22.5(5)
C3 Zr1 C6 C7 87.4(6)
C8 Zr1 C6 C7 -85.3(7)
C12 Zr1 C6 C7 -99.5(6)
C9 Zr1 C6 C7 -155.4(7)
C11 Zr1 C6 C7 -132.7(6)
C10 Zr1 C6 C7 -161.2(5)
C7 Zr1 C6 C5 -140.6(9)
C2 Zr1 C6 C5 -87.7(6)
C4 Zr1 C6 C5 -22.9(5)
C1 Zr1 C6 C5 -118.1(6)
C3 Zr1 C6 C5 -53.2(6)
C8 Zr1 C6 C5 134.1(6)
C12 Zr1 C6 C5 119.9(6)
C9 Zr1 C6 C5 64.1(10)
C11 Zr1 C6 C5 86.7(6)
C10 Zr1 C6 C5 58.2(7)
C5 C6 C7 C1 1.1(17)
Zr1 C6 C7 C1 -47.9(9)
C5 C6 C7 Zr1 49.1(9)
C2 C1 C7 C6 -0.3(16)
Zr1 C1 C7 C6 48.2(10)
C2 C1 C7 Zr1 -48.5(8)
C5 Zr1 C7 C6 -23.8(5)
C2 Zr1 C7 C6 -120.1(6)
C4 Zr1 C7 C6 -54.4(6)
C1 Zr1 C7 C6 -143.5(8)
C3 Zr1 C7 C6 -89.8(6)
C8 Zr1 C7 C6 132.2(6)
C12 Zr1 C7 C6 96.2(6)
C9 Zr1 C7 C6 139.5(11)
C11 Zr1 C7 C6 60.4(7)
C10 Zr1 C7 C6 38.6(10)
C5 Zr1 C7 C1 119.7(6)
C2 Zr1 C7 C1 23.4(5)
C4 Zr1 C7 C1 89.1(5)
C6 Zr1 C7 C1 143.5(8)
C3 Zr1 C7 C1 53.7(5)
C8 Zr1 C7 C1 -84.3(6)
C12 Zr1 C7 C1 -120.3(5)
C9 Zr1 C7 C1 -77.1(13)
C11 Zr1 C7 C1 -156.1(5)
C10 Zr1 C7 C1 -177.9(6)
C13 P1 C8 C9 19.6(9)
C16 P1 C8 C9 123.1(8)
W P1 C8 C9 -111.8(8)
C13 P1 C8 C12 -174.1(7)
C16 P1 C8 C12 -70.6(8)
W P1 C8 C12 54.5(8)
C13 P1 C8 Zr1 104.5(4)
C16 P1 C8 Zr1 -151.9(4)
W P1 C8 Zr1 -26.8(4)
C5 Zr1 C8 C9 -62.1(9)
C7 Zr1 C8 C9 176.5(5)
C2 Zr1 C8 C9 93.9(6)
C4 Zr1 C8 C9 7.6(8)
C1 Zr1 C8 C9 134.4(5)
C6 Zr1 C8 C9 -135.0(6)
C3 Zr1 C8 C9 54.3(7)
C12 Zr1 C8 C9 -111.5(8)
C11 Zr1 C8 C9 -74.7(6)
C10 Zr1 C8 C9 -35.0(5)
C5 Zr1 C8 C12 49.4(9)
C7 Zr1 C8 C12 -72.0(6)
C2 Zr1 C8 C12 -154.6(5)
C4 Zr1 C8 C12 119.1(6)
C1 Zr1 C8 C12 -114.1(5)
C6 Zr1 C8 C12 -23.5(8)
C3 Zr1 C8 C12 165.8(5)
C9 Zr1 C8 C12 111.5(8)
C11 Zr1 C8 C12 36.8(5)
C10 Zr1 C8 C12 76.5(6)
C5 Zr1 C8 P1 170.8(6)
C7 Zr1 C8 P1 49.4(6)
C2 Zr1 C8 P1 -33.2(5)
C4 Zr1 C8 P1 -119.5(5)
C1 Zr1 C8 P1 7.3(5)
C6 Zr1 C8 P1 98.0(6)
C3 Zr1 C8 P1 -72.8(5)
C12 Zr1 C8 P1 121.4(7)
C9 Zr1 C8 P1 -127.1(7)
C11 Zr1 C8 P1 158.2(5)
C10 Zr1 C8 P1 -162.1(6)
C12 C8 C9 C10 -2.9(10)
P1 C8 C9 C10 165.3(7)
Zr1 C8 C9 C10 66.0(7)
C12 C8 C9 Zr1 -68.9(6)
P1 C8 C9 Zr1 99.3(7)
C5 Zr1 C9 C10 33.0(7)
C7 Zr1 C9 C10 -127.2(11)
C2 Zr1 C9 C10 139.3(6)
C4 Zr1 C9 C10 67.5(6)
C1 Zr1 C9 C10 173.7(5)
C6 Zr1 C9 C10 -9.3(11)
C3 Zr1 C9 C10 104.2(6)
C8 Zr1 C9 C10 -117.2(8)
C12 Zr1 C9 C10 -77.5(6)
C11 Zr1 C9 C10 -36.9(6)
C5 Zr1 C9 C8 150.2(5)
C7 Zr1 C9 C8 -10.0(14)
C2 Zr1 C9 C8 -103.4(6)
C4 Zr1 C9 C8 -175.2(5)
C1 Zr1 C9 C8 -69.0(7)
C6 Zr1 C9 C8 108.0(8)
C3 Zr1 C9 C8 -138.6(5)
C12 Zr1 C9 C8 39.7(5)
C11 Zr1 C9 C8 80.3(6)
C10 Zr1 C9 C8 117.2(8)
C8 C9 C10 C11 3.0(11)
Zr1 C9 C10 C11 65.3(7)
C8 C9 C10 Zr1 -62.2(6)
C5 Zr1 C10 C9 -154.7(6)
C7 Zr1 C10 C9 150.2(7)
C2 Zr1 C10 C9 -58.7(7)
C4 Zr1 C10 C9 -119.4(6)
C1 Zr1 C10 C9 -23.2(19)
C6 Zr1 C10 C9 175.4(5)
C3 Zr1 C10 C9 -86.1(6)
C8 Zr1 C10 C9 36.9(5)
C12 Zr1 C10 C9 79.2(6)
C11 Zr1 C10 C9 115.5(8)
C5 Zr1 C10 C11 89.8(6)
C7 Zr1 C10 C11 34.7(10)
C2 Zr1 C10 C11 -174.2(5)
C4 Zr1 C10 C11 125.1(6)
C1 Zr1 C10 C11 -138.7(15)
C6 Zr1 C10 C11 59.9(7)
C3 Zr1 C10 C11 158.4(5)
C8 Zr1 C10 C11 -78.6(6)
C12 Zr1 C10 C11 -36.3(5)
C9 Zr1 C10 C11 -115.5(8)
C9 C10 C11 C12 -1.9(11)
Zr1 C10 C11 C12 62.5(6)
C9 C10 C11 Zr1 -64.5(7)
C5 Zr1 C11 C12 147.0(5)
C7 Zr1 C11 C12 80.6(6)
C2 Zr1 C11 C12 -97.0(15)
C4 Zr1 C11 C12 -179.2(5)
C1 Zr1 C11 C12 46.6(10)
C6 Zr1 C11 C12 111.3(6)
C3 Zr1 C11 C12 -148.8(6)
C8 Zr1 C11 C12 -38.5(5)
C9 Zr1 C11 C12 -80.3(6)
C10 Zr1 C11 C12 -116.8(8)
C5 Zr1 C11 C10 -96.3(6)
C7 Zr1 C11 C10 -162.6(5)
C2 Zr1 C11 C10 19.8(17)
C4 Zr1 C11 C10 -62.4(6)
C1 Zr1 C11 C10 163.4(7)
C6 Zr1 C11 C10 -132.0(6)
C3 Zr1 C11 C10 -32.0(8)
C8 Zr1 C11 C10 78.2(6)
C12 Zr1 C11 C10 116.8(8)
C9 Zr1 C11 C10 36.5(5)
C10 C11 C12 C8 0.1(10)
Zr1 C11 C12 C8 65.1(6)
C10 C11 C12 Zr1 -65.0(7)
C9 C8 C12 C11 1.7(10)
P1 C8 C12 C11 -167.3(7)
Zr1 C8 C12 C11 -68.7(6)
C9 C8 C12 Zr1 70.4(6)
P1 C8 C12 Zr1 -98.5(6)
C5 Zr1 C12 C11 -41.6(7)
C7 Zr1 C12 C11 -117.6(6)
C2 Zr1 C12 C11 158.2(6)
C4 Zr1 C12 C11 1.4(9)
C1 Zr1 C12 C11 -157.1(5)
C6 Zr1 C12 C11 -79.6(6)
C3 Zr1 C12 C11 80.1(11)
C8 Zr1 C12 C11 114.5(8)
C9 Zr1 C12 C11 75.4(6)
C10 Zr1 C12 C11 36.0(5)
C5 Zr1 C12 C8 -156.1(5)
C7 Zr1 C12 C8 128.0(5)
C2 Zr1 C12 C8 43.7(8)
C4 Zr1 C12 C8 -113.1(7)
C1 Zr1 C12 C8 88.4(6)
C6 Zr1 C12 C8 165.9(5)
C3 Zr1 C12 C8 -34.4(12)
C9 Zr1 C12 C8 -39.1(5)
C11 Zr1 C12 C8 -114.5(8)
C10 Zr1 C12 C8 -78.5(5)
C8 P1 C13 C15 161.5(6)
C16 P1 C13 C15 56.4(7)
W P1 C13 C15 -71.3(7)
C8 P1 C13 C14 -77.8(7)
C16 P1 C13 C14 177.1(7)
W P1 C13 C14 49.4(7)
C8 P1 C16 C17 77.1(7)
C13 P1 C16 C17 -178.8(7)
W P1 C16 C17 -47.4(7)
C8 P1 C16 C18 -49.0(7)
C13 P1 C16 C18 55.0(7)
W P1 C16 C18 -173.6(5)
C22 Zr2 C19 C20 52.4(6)
C24 Zr2 C19 C20 117.9(7)
C21 Zr2 C19 C20 21.7(6)
C25 Zr2 C19 C20 141.5(10)
C23 Zr2 C19 C20 87.3(6)
O1 Zr2 C19 C20 -80.4(6)
C28 Zr2 C19 C20 31(2)
C27 Zr2 C19 C20 -80.2(10)
C29 Zr2 C19 C20 128.8(7)
C30 Zr2 C19 C20 179.6(5)
C22 Zr2 C19 C25 -89.1(7)
C24 Zr2 C19 C25 -23.5(7)
C21 Zr2 C19 C25 -119.8(7)
C23 Zr2 C19 C25 -54.1(7)
C20 Zr2 C19 C25 -141.5(10)
O1 Zr2 C19 C25 138.2(7)
C28 Zr2 C19 C25 -110.4(19)
C27 Zr2 C19 C25 138.3(8)
C29 Zr2 C19 C25 -12.7(11)
C30 Zr2 C19 C25 38.1(9)
C25 C19 C20 C21 4.5(18)
Zr2 C19 C20 C21 -43.8(10)
C25 C19 C20 Zr2 48.4(11)
C22 Zr2 C20 C19 -119.4(7)
C24 Zr2 C20 C19 -53.1(7)
C21 Zr2 C20 C19 -144.2(9)
C25 Zr2 C20 C19 -23.6(6)
C23 Zr2 C20 C19 -87.1(7)
O1 Zr2 C20 C19 91.5(6)
C28 Zr2 C20 C19 -171.8(6)
C27 Zr2 C20 C19 142.7(6)
C29 Zr2 C20 C19 -123.1(8)
C30 Zr2 C20 C19 -2(2)
C22 Zr2 C20 C21 24.9(6)
C24 Zr2 C20 C21 91.1(7)
C25 Zr2 C20 C21 120.7(7)
C19 Zr2 C20 C21 144.2(9)
C23 Zr2 C20 C21 57.1(6)
O1 Zr2 C20 C21 -124.3(6)
C28 Zr2 C20 C21 -27.6(8)
C27 Zr2 C20 C21 -73.0(7)
C29 Zr2 C20 C21 21.1(11)
C30 Zr2 C20 C21 142.5(19)
C19 C20 C21 C22 -8.0(17)
Zr2 C20 C21 C22 -52.8(9)
C19 C20 C21 Zr2 44.7(10)
C24 Zr2 C21 C22 53.3(7)
C25 Zr2 C21 C22 86.5(7)
C19 Zr2 C21 C22 117.1(7)
C23 Zr2 C21 C22 25.3(6)
C20 Zr2 C21 C22 138.2(9)
O1 Zr2 C21 C22 -168.4(6)
C28 Zr2 C21 C22 -61.1(7)
C27 Zr2 C21 C22 -91.7(7)
C29 Zr2 C21 C22 -31.2(7)
C30 Zr2 C21 C22 -30.2(10)
C22 Zr2 C21 C20 -138.2(9)
C24 Zr2 C21 C20 -84.9(7)
C25 Zr2 C21 C20 -51.7(6)
C19 Zr2 C21 C20 -21.1(6)
C23 Zr2 C21 C20 -112.9(7)
O1 Zr2 C21 C20 53.4(6)
C28 Zr2 C21 C20 160.7(6)
C27 Zr2 C21 C20 130.1(6)
C29 Zr2 C21 C20 -169.4(5)
C30 Zr2 C21 C20 -168.4(6)
C20 C21 C22 C23 -1.8(18)
Zr2 C21 C22 C23 -56.1(11)
C20 C21 C22 Zr2 54.3(10)
C24 Zr2 C22 C21 -118.6(7)
C25 Zr2 C22 C21 -90.4(7)
C19 Zr2 C22 C21 -54.5(6)
C23 Zr2 C22 C21 -137.6(10)
C20 Zr2 C22 C21 -25.1(6)
O1 Zr2 C22 C21 15.1(8)
C28 Zr2 C22 C21 121.5(6)
C27 Zr2 C22 C21 105.0(6)
C29 Zr2 C22 C21 153.2(6)
C30 Zr2 C22 C21 164.1(6)
C24 Zr2 C22 C23 19.0(7)
C21 Zr2 C22 C23 137.6(10)
C25 Zr2 C22 C23 47.1(7)
C19 Zr2 C22 C23 83.0(7)
C20 Zr2 C22 C23 112.5(8)
O1 Zr2 C22 C23 152.7(6)
C28 Zr2 C22 C23 -101.0(7)
C27 Zr2 C22 C23 -117.4(7)
C29 Zr2 C22 C23 -69.2(7)
C30 Zr2 C22 C23 -58.3(8)
C21 C22 C23 C24 15(2)
Zr2 C22 C23 C24 -40.0(12)
C21 C22 C23 Zr2 55.2(10)
C22 Zr2 C23 C24 147.7(11)
C21 Zr2 C23 C24 122.4(8)
C25 Zr2 C23 C24 23.2(7)
C19 Zr2 C23 C24 55.5(7)
C20 Zr2 C23 C24 90.0(8)
O1 Zr2 C23 C24 86.7(10)
C28 Zr2 C23 C24 -133.7(8)
C27 Zr2 C23 C24 -131.1(7)
C29 Zr2 C23 C24 -105.6(8)
C30 Zr2 C23 C24 -80.9(8)
C24 Zr2 C23 C22 -147.7(11)
C21 Zr2 C23 C22 -25.3(6)
C25 Zr2 C23 C22 -124.5(8)
C19 Zr2 C23 C22 -92.3(7)
C20 Zr2 C23 C22 -57.7(7)
O1 Zr2 C23 C22 -61.1(12)
C28 Zr2 C23 C22 78.6(7)
C27 Zr2 C23 C22 81.2(7)
C29 Zr2 C23 C22 106.7(7)
C30 Zr2 C23 C22 131.4(7)
C22 C23 C24 C25 -15(2)
Zr2 C23 C24 C25 -55.2(14)
C22 C23 C24 Zr2 39.8(12)
C22 Zr2 C24 C25 120.7(8)
C21 Zr2 C24 C25 90.5(8)
C19 Zr2 C24 C25 25.3(7)
C23 Zr2 C24 C25 140.3(12)
C20 Zr2 C24 C25 55.2(8)
O1 Zr2 C24 C25 -2.5(10)
C28 Zr2 C24 C25 -166.9(7)
C27 Zr2 C24 C25 -142.5(7)
C29 Zr2 C24 C25 -149.6(7)
C30 Zr2 C24 C25 -117.7(7)
C22 Zr2 C24 C23 -19.6(7)
C21 Zr2 C24 C23 -49.8(7)
C25 Zr2 C24 C23 -140.3(12)
C19 Zr2 C24 C23 -115.0(8)
C20 Zr2 C24 C23 -85.0(7)
O1 Zr2 C24 C23 -142.7(6)
C28 Zr2 C24 C23 52.8(8)
C27 Zr2 C24 C23 77.3(9)
C29 Zr2 C24 C23 70.2(7)
C30 Zr2 C24 C23 102.0(7)
C23 C24 C25 C19 4(2)
Zr2 C24 C25 C19 -51.9(12)
C23 C24 C25 Zr2 55.7(14)
C20 C19 C25 C24 2(2)
Zr2 C19 C25 C24 51.3(12)
C20 C19 C25 Zr2 -49.5(11)
C22 Zr2 C25 C24 -51.7(8)
C21 Zr2 C25 C24 -86.6(8)
C19 Zr2 C25 C24 -139.0(11)
C23 Zr2 C25 C24 -23.6(7)
C20 Zr2 C25 C24 -116.4(8)
O1 Zr2 C25 C24 178.3(7)
C28 Zr2 C25 C24 22.0(11)
C27 Zr2 C25 C24 89.2(12)
C29 Zr2 C25 C24 34.3(8)
C30 Zr2 C25 C24 67.1(8)
C22 Zr2 C25 C19 87.2(7)
C24 Zr2 C25 C19 139.0(11)
C21 Zr2 C25 C19 52.3(7)
C23 Zr2 C25 C19 115.4(7)
C20 Zr2 C25 C19 22.6(6)
O1 Zr2 C25 C19 -42.7(7)
C28 Zr2 C25 C19 161.0(6)
C27 Zr2 C25 C19 -131.8(9)
C29 Zr2 C25 C19 173.3(6)
C30 Zr2 C25 C19 -153.9(6)
C31 P2 C26 C30 33.2(9)
C34 P2 C26 C30 -71.6(8)
W P2 C26 C30 161.5(7)
C31 P2 C26 C27 -163.9(8)
C34 P2 C26 C27 91.3(8)
W P2 C26 C27 -35.5(9)
C31 P2 C26 Zr2 -66.9(6)
C34 P2 C26 Zr2 -171.7(5)
W P2 C26 Zr2 61.4(6)
C22 Zr2 C26 C30 65.8(7)
C24 Zr2 C26 C30 -21.9(7)
C21 Zr2 C26 C30 123.9(7)
C25 Zr2 C26 C30 -61.6(7)
C19 Zr2 C26 C30 -106.8(7)
C23 Zr2 C26 C30 18.8(7)
C20 Zr2 C26 C30 -162.8(7)
O1 Zr2 C26 C30 -160.1(6)
C28 Zr2 C26 C30 77.0(6)
C27 Zr2 C26 C30 113.3(7)
C29 Zr2 C26 C30 36.9(5)
C22 Zr2 C26 C27 -47.5(7)
C24 Zr2 C26 C27 -135.3(6)
C21 Zr2 C26 C27 10.6(9)
C25 Zr2 C26 C27 -174.9(6)
C19 Zr2 C26 C27 139.9(6)
C23 Zr2 C26 C27 -94.5(6)
C20 Zr2 C26 C27 83.9(8)
O1 Zr2 C26 C27 86.6(5)
C28 Zr2 C26 C27 -36.3(5)
C29 Zr2 C26 C27 -76.4(5)
C30 Zr2 C26 C27 -113.3(7)
C22 Zr2 C26 P2 -169.7(5)
C24 Zr2 C26 P2 102.6(7)
C21 Zr2 C26 P2 -111.6(7)
C25 Zr2 C26 P2 62.9(8)
C19 Zr2 C26 P2 17.7(9)
C23 Zr2 C26 P2 143.4(6)
C20 Zr2 C26 P2 -38.3(10)
O1 Zr2 C26 P2 -35.6(5)
C28 Zr2 C26 P2 -158.4(7)
C27 Zr2 C26 P2 -122.1(8)
C29 Zr2 C26 P2 161.5(7)
C30 Zr2 C26 P2 124.6(9)
C30 C26 C27 C28 0.5(10)
P2 C26 C27 C28 -165.3(7)
Zr2 C26 C27 C28 67.1(7)
C30 C26 C27 Zr2 -66.6(6)
P2 C26 C27 Zr2 127.6(7)
C22 Zr2 C27 C28 32.7(6)
C24 Zr2 C27 C28 -45.8(8)
C21 Zr2 C27 C28 70.9(6)
C25 Zr2 C27 C28 -104.4(11)
C19 Zr2 C27 C28 160.1(8)
C23 Zr2 C27 C28 -5.0(7)
C20 Zr2 C27 C28 109.1(6)
O1 Zr2 C27 C28 160.3(6)
C29 Zr2 C27 C28 -36.9(5)
C30 Zr2 C27 C28 -77.5(6)
C22 Zr2 C27 C26 147.8(5)
C24 Zr2 C27 C26 69.3(8)
C21 Zr2 C27 C26 -174.0(5)
C25 Zr2 C27 C26 10.7(12)
C19 Zr2 C27 C26 -84.8(9)
C23 Zr2 C27 C26 110.1(6)
C20 Zr2 C27 C26 -135.8(5)
O1 Zr2 C27 C26 -84.6(5)
C28 Zr2 C27 C26 115.1(8)
C29 Zr2 C27 C26 78.2(5)
C30 Zr2 C27 C26 37.6(5)
C26 C27 C28 C29 0.1(11)
Zr2 C27 C28 C29 67.8(7)
C26 C27 C28 Zr2 -67.7(7)
C22 Zr2 C28 C27 -150.1(6)
C24 Zr2 C28 C27 149.6(6)
C21 Zr2 C28 C27 -120.0(6)
C25 Zr2 C28 C27 136.6(7)
C19 Zr2 C28 C27 -128.8(18)
C23 Zr2 C28 C27 175.9(6)
C20 Zr2 C28 C27 -104.1(6)
O1 Zr2 C28 C27 -19.8(6)
C29 Zr2 C28 C27 115.3(8)
C30 Zr2 C28 C27 77.8(6)
C22 Zr2 C28 C29 94.6(6)
C24 Zr2 C28 C29 34.3(7)
C21 Zr2 C28 C29 124.7(6)
C25 Zr2 C28 C29 21.3(9)
C19 Zr2 C28 C29 115.9(18)
C23 Zr2 C28 C29 60.6(6)
C20 Zr2 C28 C29 140.6(6)
O1 Zr2 C28 C29 -135.1(5)
C27 Zr2 C28 C29 -115.3(8)
C30 Zr2 C28 C29 -37.4(5)
C27 C28 C29 C30 -0.6(11)
Zr2 C28 C29 C30 66.6(6)
C27 C28 C29 Zr2 -67.2(7)
C22 Zr2 C29 C28 -83.8(6)
C24 Zr2 C29 C28 -149.3(6)
C21 Zr2 C29 C28 -66.7(6)
C25 Zr2 C29 C28 -167.2(6)
C19 Zr2 C29 C28 -159.0(7)
C23 Zr2 C29 C28 -116.9(6)
C20 Zr2 C29 C28 -80.4(9)
O1 Zr2 C29 C28 57.1(6)
C27 Zr2 C29 C28 36.4(5)
C30 Zr2 C29 C28 114.2(8)
C22 Zr2 C29 C30 161.9(6)
C24 Zr2 C29 C30 96.5(6)
C21 Zr2 C29 C30 179.1(5)
C25 Zr2 C29 C30 78.6(6)
C19 Zr2 C29 C30 86.8(9)
C23 Zr2 C29 C30 128.9(6)
C20 Zr2 C29 C30 165.4(7)
O1 Zr2 C29 C30 -57.2(6)
C28 Zr2 C29 C30 -114.2(8)
C27 Zr2 C29 C30 -77.8(6)
C27 C26 C30 C29 -0.8(10)
P2 C26 C30 C29 164.8(7)
Zr2 C26 C30 C29 -66.5(6)
C27 C26 C30 Zr2 65.7(6)
P2 C26 C30 Zr2 -128.7(7)
C28 C29 C30 C26 0.9(10)
Zr2 C29 C30 C26 66.7(6)
C28 C29 C30 Zr2 -65.8(6)
C22 Zr2 C30 C26 -136.0(5)
C24 Zr2 C30 C26 161.5(6)
C21 Zr2 C30 C26 -116.8(7)
C25 Zr2 C30 C26 131.3(6)
C19 Zr2 C30 C26 109.2(6)
C23 Zr2 C30 C26 -165.3(6)
C20 Zr2 C30 C26 111(2)
O1 Zr2 C30 C26 19.9(6)
C28 Zr2 C30 C26 -78.0(6)
C27 Zr2 C30 C26 -38.2(5)
C29 Zr2 C30 C26 -115.2(8)
C22 Zr2 C30 C29 -20.8(7)
C24 Zr2 C30 C29 -83.4(6)
C21 Zr2 C30 C29 -1.6(10)
C25 Zr2 C30 C29 -113.6(6)
C19 Zr2 C30 C29 -135.6(6)
C23 Zr2 C30 C29 -50.1(6)
C20 Zr2 C30 C29 -134.2(19)
O1 Zr2 C30 C29 135.0(5)
C28 Zr2 C30 C29 37.2(5)
C27 Zr2 C30 C29 77.0(6)
C26 P2 C31 C33 -163.6(6)
C34 P2 C31 C33 -59.4(7)
W P2 C31 C33 72.0(7)
C26 P2 C31 C32 72.5(7)
C34 P2 C31 C32 176.7(6)
W P2 C31 C32 -51.9(7)
C26 P2 C34 C35 61.8(7)
C31 P2 C34 C35 -42.5(7)
W P2 C34 C35 -174.6(5)
C26 P2 C34 C36 -64.2(7)
C31 P2 C34 C36 -168.5(6)
W P2 C34 C36 59.4(7)
Zr2 O1 C37 W 4(5)
C38 W C37 O1 -75(5)
C39 W C37 O1 106(5)
H1 W C37 O1 -2.5
P2 W C37 O1 15(5)
P1 W C37 O1 -166(5)
C37 W C38 O2 63(29)
C39 W C38 O2 -153(25)
H1 W C38 O2 -87.9
P2 W C38 O2 -17(29)
P1 W C38 O2 156(29)
C37 W C39 O3 95(33)
C38 W C39 O3 -49(36)
H1 W C39 O3 -113.9
P2 W C39 O3 174(100)
P1 W C39 O3 2(33)
